data_7036462
loop_
_publ_author_name
'Jia, Yu-Xiang'
'Jonathan Chew, Renta'
'Li, Bin-Bin'
'Zhu, Pengcheng'
'Li, Yongxin'
'Pullarkat, Sumod A.'
'Soon Tan, Nguan'
'Leung, Pak-Hing'

_publ_section_title
;
 Palladacycle promoted base controlled regio- and enantioselective
 hydrophosphination of 2-pyridylacrylate/amide and the cytotoxicity of
 their gold complexes.
;
_journal_issue 40
_journal_name_full 'Dalton transactions (Cambridge, England : 2003)'
_journal_page_first 17557
_journal_page_last 17564
_journal_paper_doi 10.1039/c5dt02694f
_journal_volume 44
_journal_year 2015
_chemical_absolute_configuration ad
_chemical_formula_moiety 'C22 H23 Au Cl N2 O P'
_chemical_formula_sum 'C22 H23 Au Cl N2 O P'
_chemical_formula_weight 594.81
_chemical_name_systematic
; 
 ? 
;
_space_group_IT_number 1
_symmetry_cell_setting triclinic
_symmetry_space_group_name_Hall 'P 1'
_symmetry_space_group_name_H-M 'P 1'
_atom_sites_solution_hydrogens geom
_atom_sites_solution_primary direct
_atom_sites_solution_secondary difmap
_audit_creation_method SHELXL-97
_audit_update_record
;
2015-05-28 deposited with the CCDC.
2015-09-09 downloaded from the CCDC.
;
_cell_angle_alpha 66.396(2)
_cell_angle_beta 80.267(2)
_cell_angle_gamma 64.934(2)
_cell_formula_units_Z 2
_cell_length_a 9.8221(4)
_cell_length_b 10.6843(4)
_cell_length_c 12.2336(5)
_cell_measurement_reflns_used 8919
_cell_measurement_temperature 103(2)
_cell_measurement_theta_max 31.03
_cell_measurement_theta_min 2.26
_cell_volume 1065.62(8)
_computing_cell_refinement 'Bruker SAINT'
_computing_data_collection 'Bruker APEX2'
_computing_data_reduction 'Bruker SAINT'
_computing_molecular_graphics 'Bruker SHELXTL'
_computing_publication_material 'Bruker SHELXTL'
_computing_structure_refinement 'SHELXL-97 (Sheldrick, 2008)'
_computing_structure_solution 'SHELXS-97 (Sheldrick, 2008)'
_diffrn_ambient_temperature 103(2)
_diffrn_measured_fraction_theta_full 0.989
_diffrn_measured_fraction_theta_max 0.973
_diffrn_measurement_device_type 'Bruker APEX-II CCD'
_diffrn_measurement_method '\f and \w scans'
_diffrn_radiation_monochromator graphite
_diffrn_radiation_source 'fine-focus sealed tube'
_diffrn_radiation_type MoK\a
_diffrn_radiation_wavelength 0.71073
_diffrn_reflns_av_R_equivalents 0.0259
_diffrn_reflns_av_sigmaI/netI 0.0783
_diffrn_reflns_limit_h_max 14
_diffrn_reflns_limit_h_min -14
_diffrn_reflns_limit_k_max 15
_diffrn_reflns_limit_k_min -15
_diffrn_reflns_limit_l_max 17
_diffrn_reflns_limit_l_min -17
_diffrn_reflns_number 16770
_diffrn_reflns_theta_full 26.00
_diffrn_reflns_theta_max 31.07
_diffrn_reflns_theta_min 1.82
_exptl_absorpt_coefficient_mu 7.118
_exptl_absorpt_correction_T_max 0.3606
_exptl_absorpt_correction_T_min 0.1630
_exptl_absorpt_correction_type multi-scan
_exptl_absorpt_process_details sadabs
_exptl_crystal_colour colourless
_exptl_crystal_density_diffrn 1.854
_exptl_crystal_density_method 'not measured'
_exptl_crystal_description block
_exptl_crystal_F_000 576
_exptl_crystal_size_max 0.40
_exptl_crystal_size_mid 0.20
_exptl_crystal_size_min 0.18
_refine_diff_density_max 2.434
_refine_diff_density_min -2.795
_refine_diff_density_rms 0.177
_refine_ls_abs_structure_details 'Flack H D (1983), Acta Cryst. A39, 876-881'
_refine_ls_abs_structure_Flack 0.013(6)
_refine_ls_extinction_method none
_refine_ls_goodness_of_fit_ref 0.982
_refine_ls_hydrogen_treatment constr
_refine_ls_matrix_type full
_refine_ls_number_parameters 589
_refine_ls_number_reflns 11846
_refine_ls_number_restraints 523
_refine_ls_restrained_S_all 0.963
_refine_ls_R_factor_all 0.0379
_refine_ls_R_factor_gt 0.0323
_refine_ls_shift/su_max 0.004
_refine_ls_shift/su_mean 0.000
_refine_ls_structure_factor_coef Fsqd
_refine_ls_weighting_details 'calc w=1/[\s^2^(Fo^2^)+(0.0352P)^2^+0.0000P] where P=(Fo^2^+2Fc^2^)/3'
_refine_ls_weighting_scheme calc
_refine_ls_wR_factor_gt 0.0716
_refine_ls_wR_factor_ref 0.0902
_reflns_number_gt 10537
_reflns_number_total 11846
_reflns_threshold_expression >2sigma(I)
_cod_data_source_file c5dt02694f2.cif
_cod_data_source_block leung655
_cod_depositor_comments
;
The following automatic conversions were performed:

'_symmetry_cell_setting' value 'Triclinic' changed to 'triclinic'
according to
/usr/data/users/saulius/crontab/automatic-downloads/rss-feeds/RSC/lib/dictionaries/cif_core.dic
dictionary named 'cif_core.dic' version 2.4.2 from 2011-04-26.

Automatic conversion script
Id: cif_fix_values 3271 2015-04-21 07:52:19Z andrius 

 Adding full bibliography for 7036459--7036464.cif.
;
_cod_original_cell_volume 1065.62(7)
_cod_original_sg_symbol_H-M P1
_cod_database_code 7036462

loop_
_symmetry_equiv_pos_as_xyz
'x, y, z'

loop_
_atom_site_label
_atom_site_type_symbol
_atom_site_fract_x
_atom_site_fract_y
_atom_site_fract_z
_atom_site_U_iso_or_equiv
_atom_site_adp_type
_atom_site_occupancy
_atom_site_symmetry_multiplicity
_atom_site_calc_flag
_atom_site_refinement_flags
_atom_site_disorder_assembly
_atom_site_disorder_group
C18 C 0.1889(15) 0.4614(10) 0.5585(9) 0.014(3) Uani 0.58(4) 1 d PDU A 1
C19 C 0.257(2) 0.454(3) 0.6508(13) 0.021(3) Uani 0.58(4) 1 d PDU A 1
H19 H 0.3448 0.4745 0.6381 0.026 Uiso 0.58(4) 1 calc PR A 1
C20 C 0.194(2) 0.417(2) 0.7636(11) 0.020(3) Uani 0.58(4) 1 d PDU A 1
H20 H 0.2367 0.4133 0.8293 0.024 Uiso 0.58(4) 1 calc PR A 1
C21 C 0.069(2) 0.385(2) 0.7793(13) 0.019(3) Uani 0.58(4) 1 d PDU A 1
H21 H 0.0299 0.3487 0.8565 0.023 Uiso 0.58(4) 1 calc PR A 1
C22 C 0.0024(19) 0.409(2) 0.6764(15) 0.022(3) Uani 0.58(4) 1 d PDU A 1
H22 H -0.0928 0.4029 0.6843 0.026 Uiso 0.58(4) 1 calc PR A 1
N2 N 0.0630(18) 0.439(2) 0.5700(14) 0.019(3) Uani 0.58(4) 1 d PDU A 1
C18A C 0.1788(19) 0.4663(14) 0.5562(12) 0.019(5) Uani 0.42(4) 1 d PDU A 2
C19A C 0.222(3) 0.499(3) 0.6395(18) 0.017(3) Uani 0.42(4) 1 d PDU A 2
H19A H 0.2948 0.5416 0.6219 0.021 Uiso 0.42(4) 1 calc PR A 2
C20A C 0.154(3) 0.468(3) 0.7503(19) 0.025(4) Uani 0.42(4) 1 d PDU A 2
H20A H 0.1800 0.4893 0.8099 0.030 Uiso 0.42(4) 1 calc PR A 2
C21A C 0.050(3) 0.406(4) 0.776(2) 0.023(5) Uani 0.42(4) 1 d PDU A 2
H21A H 0.0035 0.3849 0.8523 0.027 Uiso 0.42(4) 1 calc PR A 2
C22A C 0.017(3) 0.376(3) 0.686(2) 0.018(4) Uani 0.42(4) 1 d PDU A 2
H22A H -0.0548 0.3325 0.7011 0.022 Uiso 0.42(4) 1 calc PR A 2
N2A N 0.079(3) 0.405(3) 0.5798(19) 0.017(4) Uani 0.42(4) 1 d PDU A 2
Au1 Au 0.39518(2) 0.44249(2) 0.158402(17) 0.01749(8) Uani 1 1 d . A .
Au2 Au 0.61071(2) 0.535598(19) 0.851523(17) 0.01540(7) Uani 1 1 d . B .
C1 C 0.6529(8) 0.5144(8) 0.2503(6) 0.0196(13) Uani 1 1 d . A .
C2 C 0.7471(9) 0.4354(10) 0.1846(8) 0.0327(19) Uani 1 1 d . . .
H2 H 0.7093 0.3938 0.1473 0.039 Uiso 1 1 calc R . .
C3 C 0.8983(10) 0.4142(13) 0.1709(9) 0.048(3) Uani 1 1 d . . .
H3 H 0.9623 0.3622 0.1221 0.058 Uiso 1 1 calc R . .
C4 C 0.9536(11) 0.4703(13) 0.2294(9) 0.048(3) Uani 1 1 d . . .
H4 H 1.0563 0.4570 0.2203 0.058 Uiso 1 1 calc R . .
C5 C 0.8612(11) 0.5455(12) 0.3011(11) 0.048(3) Uani 1 1 d . . .
H5 H 0.9014 0.5798 0.3435 0.057 Uiso 1 1 calc R . .
C6 C 0.7137(10) 0.5701(11) 0.3107(10) 0.038(2) Uani 1 1 d . . .
H6 H 0.6498 0.6246 0.3578 0.045 Uiso 1 1 calc R . .
C7 C 0.3489(7) 0.7470(8) 0.2065(6) 0.0168(13) Uani 1 1 d . A .
C8 C 0.2508(8) 0.8129(9) 0.1104(6) 0.0228(15) Uani 1 1 d . . .
H8 H 0.2374 0.7528 0.0766 0.027 Uiso 1 1 calc R . .
C9 C 0.1715(9) 0.9684(9) 0.0636(7) 0.0295(17) Uani 1 1 d . . .
H9 H 0.1022 1.0130 0.0001 0.035 Uiso 1 1 calc R . .
C10 C 0.1949(9) 1.0552(8) 0.1102(7) 0.0264(16) Uani 1 1 d . . .
H10 H 0.1464 1.1604 0.0756 0.032 Uiso 1 1 calc R . .
C11 C 0.2903(9) 0.9892(9) 0.2090(7) 0.0246(15) Uani 1 1 d . . .
H11 H 0.3031 1.0493 0.2432 0.030 Uiso 1 1 calc R . .
C12 C 0.3646(8) 0.8383(8) 0.2555(6) 0.0202(14) Uani 1 1 d . . .
H12 H 0.4283 0.7942 0.3226 0.024 Uiso 1 1 calc R . .
C13 C 0.4104(7) 0.4823(7) 0.4193(6) 0.0156(12) Uani 1 1 d . A .
H13 H 0.4274 0.5409 0.4582 0.019 Uiso 1 1 calc R . .
C14 C 0.5143(8) 0.3198(8) 0.4725(6) 0.0179(14) Uani 1 1 d . . .
C15 C 0.7551(10) 0.1279(10) 0.5530(9) 0.040(2) Uani 1 1 d . . .
H15A H 0.7354 0.0606 0.6303 0.061 Uiso 1 1 calc R . .
H15B H 0.8550 0.1271 0.5541 0.061 Uiso 1 1 calc R . .
H15C H 0.7510 0.0952 0.4899 0.061 Uiso 1 1 calc R . .
C16 C 0.6756(10) 0.3669(9) 0.5795(9) 0.037(2) Uani 1 1 d . . .
H16A H 0.5978 0.4681 0.5545 0.055 Uiso 1 1 calc R . .
H16B H 0.7736 0.3704 0.5500 0.055 Uiso 1 1 calc R . .
H16C H 0.6780 0.3212 0.6668 0.055 Uiso 1 1 calc R . .
C17 C 0.2467(7) 0.5005(8) 0.4328(6) 0.0180(13) Uani 1 1 d D . .
H17A H 0.1834 0.6051 0.3864 0.022 Uiso 1 1 calc R A 1
H17B H 0.2344 0.4375 0.3971 0.022 Uiso 1 1 calc R A 1
C23 C 0.2758(4) 0.8227(8) 0.7927(4) 0.019(3) Uani 0.60(4) 1 d PGDU B 1
C24 C 0.1693(7) 0.9636(12) 0.7820(10) 0.025(3) Uani 0.60(4) 1 d PGU B 1
H24 H 0.1996 1.0439 0.7604 0.030 Uiso 0.60(4) 1 calc PR B 1
C25 C 0.0184(6) 0.9871(19) 0.8029(10) 0.028(3) Uani 0.60(4) 1 d PGU B 1
H25 H -0.0543 1.0834 0.7957 0.033 Uiso 0.60(4) 1 calc PR B 1
C26 C -0.0259(6) 0.870(2) 0.8345(6) 0.031(3) Uani 0.60(4) 1 d PGU B 1
H26 H -0.1290 0.8857 0.8488 0.037 Uiso 0.60(4) 1 calc PR B 1
C27 C 0.0805(11) 0.7287(18) 0.8452(11) 0.033(3) Uani 0.60(4) 1 d PGU B 1
H27 H 0.0502 0.6484 0.8668 0.039 Uiso 0.60(4) 1 calc PR B 1
C28 C 0.2314(9) 0.7052(10) 0.8242(11) 0.024(3) Uani 0.60(4) 1 d PGU B 1
H28 H 0.3041 0.6089 0.8315 0.029 Uiso 0.60(4) 1 calc PR B 1
C23A C 0.2750(4) 0.8352(8) 0.7944(4) 0.020(4) Uani 0.40(4) 1 d PGDU B 2
C24A C 0.1808(9) 0.9848(10) 0.7625(11) 0.027(4) Uani 0.40(4) 1 d PGDU B 2
H24A H 0.2218 1.0584 0.7282 0.032 Uiso 0.40(4) 1 calc PR B 2
C25A C 0.0268(8) 1.0267(17) 0.7809(13) 0.033(4) Uani 0.40(4) 1 d PGDU B 2
H25A H -0.0376 1.1290 0.7591 0.040 Uiso 0.40(4) 1 calc PR B 2
C26A C -0.0331(5) 0.919(2) 0.8311(7) 0.033(4) Uani 0.40(4) 1 d PGDU B 2
H26A H -0.1384 0.9477 0.8436 0.040 Uiso 0.40(4) 1 calc PR B 2
C27A C 0.0610(9) 0.769(2) 0.8629(8) 0.026(4) Uani 0.40(4) 1 d PGDU B 2
H27A H 0.0201 0.6959 0.8972 0.032 Uiso 0.40(4) 1 calc PR B 2
C28A C 0.2151(8) 0.7276(12) 0.8446(9) 0.020(3) Uani 0.40(4) 1 d PGDU B 2
H28A H 0.2794 0.6253 0.8663 0.024 Uiso 0.40(4) 1 calc PR B 2
C29 C 0.5230(8) 0.8891(8) 0.8284(6) 0.0203(14) Uani 1 1 d . B .
C30 C 0.4886(11) 1.0391(9) 0.7735(7) 0.036(2) Uani 1 1 d . . .
H30 H 0.4450 1.0906 0.6961 0.043 Uiso 1 1 calc R . .
C31 C 0.5160(13) 1.1158(11) 0.8280(8) 0.045(3) Uani 1 1 d . . .
H31 H 0.4940 1.2189 0.7879 0.054 Uiso 1 1 calc R . .
C32 C 0.5779(9) 1.0400(9) 0.9454(7) 0.0276(17) Uani 1 1 d . . .
H32 H 0.5940 1.0932 0.9848 0.033 Uiso 1 1 calc R . .
C33 C 0.6142(9) 0.8899(9) 1.0015(7) 0.0236(15) Uani 1 1 d . . .
H33 H 0.6571 0.8389 1.0791 0.028 Uiso 1 1 calc R . .
C34 C 0.5880(8) 0.8131(8) 0.9445(6) 0.0186(13) Uani 1 1 d . . .
H34 H 0.6136 0.7092 0.9832 0.022 Uiso 1 1 calc R . .
C35 C 0.5041(7) 0.8575(7) 0.6057(6) 0.0139(12) Uani 1 1 d D B .
H35 H 0.4777 0.9667 0.5775 0.017 Uiso 1 1 calc R . .
C36 C 0.3966(8) 0.8274(8) 0.5513(6) 0.0159(12) Uani 1 1 d . . .
C37 C 0.1450(8) 0.9012(9) 0.4916(7) 0.0247(15) Uani 1 1 d . . .
H37A H 0.1878 0.8028 0.4861 0.037 Uiso 1 1 calc R . .
H37B H 0.0874 0.9751 0.4191 0.037 Uiso 1 1 calc R . .
H37C H 0.0785 0.9001 0.5611 0.037 Uiso 1 1 calc R . .
C38 C 0.2287(9) 1.0976(9) 0.4725(7) 0.0275(16) Uani 1 1 d . . .
H38A H 0.1723 1.1284 0.5378 0.041 Uiso 1 1 calc R . .
H38B H 0.1674 1.1551 0.3999 0.041 Uiso 1 1 calc R . .
H38C H 0.3215 1.1152 0.4585 0.041 Uiso 1 1 calc R . .
C39 C 0.6689(7) 0.7767(8) 0.5777(6) 0.0175(13) Uani 1 1 d . . .
H39A H 0.7339 0.7734 0.6334 0.021 Uiso 1 1 calc R . .
H39B H 0.6872 0.6731 0.5914 0.021 Uiso 1 1 calc R . .
C40 C 0.7122(7) 0.8499(8) 0.4514(6) 0.0156(12) Uani 1 1 d . . .
C41 C 0.8606(8) 0.8283(8) 0.4246(6) 0.0204(14) Uani 1 1 d . . .
H41 H 0.9354 0.7661 0.4848 0.025 Uiso 1 1 calc R . .
C42 C 0.8988(8) 0.8965(9) 0.3114(6) 0.0230(15) Uani 1 1 d . . .
H42 H 1.0000 0.8852 0.2914 0.028 Uiso 1 1 calc R . .
C43 C 0.7860(9) 0.9837(9) 0.2248(7) 0.0269(17) Uani 1 1 d . . .
H43 H 0.8083 1.0318 0.1442 0.032 Uiso 1 1 calc R . .
C44 C 0.6395(9) 0.9975(9) 0.2611(6) 0.0253(15) Uani 1 1 d . . .
H44 H 0.5620 1.0584 0.2029 0.030 Uiso 1 1 calc R . .
Cl1 Cl 0.3221(2) 0.3397(2) 0.05899(16) 0.0232(3) Uani 1 1 d . . .
Cl2 Cl 0.7578(2) 0.28707(19) 0.92903(16) 0.0222(3) Uani 1 1 d . . .
N1 N 0.6417(7) 0.2786(7) 0.5303(6) 0.0235(13) Uani 1 1 d . . .
N3 N 0.2661(6) 0.9396(7) 0.5044(5) 0.0182(11) Uani 1 1 d . . .
N4 N 0.6019(7) 0.9316(7) 0.3708(5) 0.0220(12) Uani 1 1 d . . .
O1 O 0.4886(6) 0.2269(5) 0.4535(4) 0.0232(11) Uani 1 1 d . . .
O2 O 0.4271(6) 0.6983(6) 0.5628(5) 0.0203(11) Uani 1 1 d . . .
P1 P 0.4547(2) 0.54827(19) 0.25759(15) 0.0152(3) Uani 1 1 d . . .
P2 P 0.4754(2) 0.78019(19) 0.77044(15) 0.0157(3) Uani 1 1 d D . .

loop_
_atom_site_aniso_label
_atom_site_aniso_U_11
_atom_site_aniso_U_22
_atom_site_aniso_U_33
_atom_site_aniso_U_23
_atom_site_aniso_U_13
_atom_site_aniso_U_12
C18 0.012(5) 0.015(5) 0.013(5) -0.003(4) 0.001(4) -0.008(4)
C19 0.018(5) 0.025(6) 0.018(5) 0.001(4) -0.005(4) -0.011(5)
C20 0.025(6) 0.024(6) 0.015(4) -0.005(4) -0.006(4) -0.013(5)
C21 0.020(5) 0.020(6) 0.012(5) 0.001(4) -0.002(4) -0.009(5)
C22 0.018(5) 0.021(6) 0.025(5) -0.006(4) -0.003(4) -0.006(4)
N2 0.013(5) 0.023(6) 0.020(5) -0.007(4) 0.002(4) -0.006(4)
C18A 0.018(6) 0.020(6) 0.017(6) -0.004(5) 0.000(5) -0.007(5)
C19A 0.019(6) 0.020(6) 0.019(6) -0.012(5) 0.001(5) -0.008(5)
C20A 0.025(6) 0.025(7) 0.023(6) -0.008(5) 0.002(5) -0.008(5)
C21A 0.024(7) 0.021(7) 0.020(6) -0.008(5) 0.006(5) -0.008(5)
C22A 0.014(6) 0.021(7) 0.018(6) -0.002(5) 0.002(5) -0.012(5)
N2A 0.018(6) 0.017(6) 0.020(6) -0.007(5) -0.003(5) -0.008(5)
Au1 0.02409(19) 0.01822(16) 0.01478(15) -0.00853(13) -0.00121(13) -0.00975(13)
Au2 0.01705(16) 0.01513(15) 0.01505(15) -0.00617(12) -0.00027(12) -0.00658(12)
C1 0.017(3) 0.021(4) 0.017(3) -0.008(3) 0.002(2) -0.004(3)
C2 0.021(4) 0.041(5) 0.033(4) -0.018(4) -0.006(3) -0.002(3)
C3 0.022(4) 0.069(8) 0.046(6) -0.032(6) 0.007(4) -0.004(4)
C4 0.025(5) 0.059(7) 0.050(6) -0.010(5) -0.003(4) -0.016(5)
C5 0.028(5) 0.050(6) 0.076(8) -0.036(6) -0.004(5) -0.014(4)
C6 0.023(4) 0.038(5) 0.066(7) -0.033(5) 0.002(4) -0.011(4)
C7 0.015(3) 0.027(4) 0.013(3) -0.010(3) 0.002(2) -0.010(3)
C8 0.023(4) 0.031(4) 0.020(3) -0.016(3) -0.001(3) -0.009(3)
C9 0.031(4) 0.024(4) 0.024(4) -0.007(3) -0.013(3) 0.001(3)
C10 0.034(4) 0.014(3) 0.024(4) -0.004(3) 0.000(3) -0.005(3)
C11 0.029(4) 0.026(4) 0.025(4) -0.014(3) 0.003(3) -0.013(3)
C12 0.023(4) 0.019(3) 0.022(3) -0.011(3) 0.001(3) -0.009(3)
C13 0.017(3) 0.021(3) 0.013(3) -0.009(3) 0.001(2) -0.010(3)
C14 0.018(4) 0.019(4) 0.018(3) -0.008(3) -0.003(3) -0.006(3)
C15 0.036(5) 0.025(5) 0.054(6) -0.024(4) -0.019(4) 0.009(4)
C16 0.031(5) 0.027(4) 0.053(5) -0.024(4) -0.024(4) 0.005(3)
C17 0.015(3) 0.029(4) 0.013(3) -0.009(3) -0.001(2) -0.010(3)
C23 0.019(5) 0.026(5) 0.010(4) -0.007(4) 0.003(4) -0.008(4)
C24 0.025(5) 0.029(5) 0.013(4) -0.011(4) 0.002(4) -0.001(4)
C25 0.020(5) 0.029(6) 0.020(5) -0.008(4) -0.001(4) 0.002(4)
C26 0.017(5) 0.028(6) 0.030(5) -0.006(4) 0.004(4) 0.000(4)
C27 0.024(5) 0.027(6) 0.037(5) -0.008(5) 0.006(4) -0.006(4)
C28 0.020(5) 0.022(5) 0.023(5) -0.010(4) 0.010(4) -0.004(4)
C23A 0.022(6) 0.028(6) 0.011(6) -0.013(5) 0.002(5) -0.006(5)
C24A 0.023(6) 0.028(6) 0.027(6) -0.012(5) 0.001(5) -0.007(5)
C25A 0.031(6) 0.030(6) 0.032(7) -0.013(5) -0.001(6) -0.005(5)
C26A 0.024(6) 0.034(7) 0.033(6) -0.015(5) 0.005(5) -0.002(5)
C27A 0.021(6) 0.030(6) 0.027(6) -0.015(5) 0.009(5) -0.009(5)
C28A 0.019(6) 0.027(6) 0.007(5) -0.009(4) 0.003(4) -0.003(5)
C29 0.026(4) 0.020(4) 0.018(3) -0.009(3) -0.002(3) -0.009(3)
C30 0.074(7) 0.019(4) 0.017(3) -0.003(3) -0.008(4) -0.021(4)
C31 0.090(8) 0.031(5) 0.025(4) -0.013(4) 0.006(5) -0.035(5)
C32 0.039(5) 0.034(4) 0.025(4) -0.019(3) 0.007(3) -0.024(4)
C33 0.026(4) 0.029(4) 0.021(3) -0.011(3) 0.001(3) -0.015(3)
C34 0.020(3) 0.023(4) 0.017(3) -0.008(3) 0.000(3) -0.011(3)
C35 0.013(3) 0.017(3) 0.013(3) -0.007(2) 0.000(2) -0.006(2)
C36 0.019(3) 0.021(3) 0.010(3) -0.006(2) -0.001(2) -0.008(3)
C37 0.016(3) 0.034(4) 0.024(4) -0.012(3) -0.005(3) -0.007(3)
C38 0.024(4) 0.028(4) 0.033(4) -0.017(3) -0.007(3) -0.005(3)
C39 0.016(3) 0.020(3) 0.017(3) -0.008(3) -0.004(2) -0.005(3)
C40 0.019(3) 0.019(3) 0.016(3) -0.009(3) 0.001(2) -0.011(3)
C41 0.020(3) 0.026(4) 0.017(3) -0.006(3) -0.004(3) -0.011(3)
C42 0.020(4) 0.030(4) 0.020(3) -0.009(3) 0.001(3) -0.012(3)
C43 0.034(5) 0.028(4) 0.017(3) -0.003(3) -0.001(3) -0.015(3)
C44 0.026(4) 0.028(4) 0.018(3) -0.006(3) -0.008(3) -0.008(3)
Cl1 0.0323(10) 0.0230(9) 0.0215(8) -0.0118(7) -0.0040(7) -0.0126(7)
Cl2 0.0230(9) 0.0158(8) 0.0237(8) -0.0053(7) 0.0030(7) -0.0068(6)
N1 0.017(3) 0.021(3) 0.034(3) -0.015(3) -0.013(3) 0.000(2)
N3 0.016(3) 0.022(3) 0.017(3) -0.009(2) -0.001(2) -0.007(2)
N4 0.020(3) 0.032(4) 0.016(3) -0.008(3) -0.001(2) -0.012(3)
O1 0.032(3) 0.016(3) 0.024(3) -0.005(2) -0.008(2) -0.011(2)
O2 0.026(3) 0.019(3) 0.019(3) -0.006(2) -0.004(2) -0.011(2)
P1 0.0166(8) 0.0186(8) 0.0143(8) -0.0088(7) 0.0018(6) -0.0085(7)
P2 0.0191(9) 0.0164(8) 0.0129(7) -0.0069(6) -0.0014(6) -0.0062(7)

loop_
_atom_type_symbol
_atom_type_description
_atom_type_scat_dispersion_real
_atom_type_scat_dispersion_imag
_atom_type_scat_source
C C 0.0033 0.0016 'International Tables Vol C Tables 4.2.6.8 and 6.1.1.4'
H H 0.0000 0.0000 'International Tables Vol C Tables 4.2.6.8 and 6.1.1.4'
N N 0.0061 0.0033 'International Tables Vol C Tables 4.2.6.8 and 6.1.1.4'
O O 0.0106 0.0060 'International Tables Vol C Tables 4.2.6.8 and 6.1.1.4'
P P 0.1023 0.0942 'International Tables Vol C Tables 4.2.6.8 and 6.1.1.4'
Cl Cl 0.1484 0.1585 'International Tables Vol C Tables 4.2.6.8 and 6.1.1.4'
Au Au -2.0133 8.8022 'International Tables Vol C Tables 4.2.6.8 and 6.1.1.4'

loop_
_geom_angle_atom_site_label_1
_geom_angle_atom_site_label_2
_geom_angle_atom_site_label_3
_geom_angle
N2 C18 C19 123.6(10)
N2 C18 C17 113.3(12)
C19 C18 C17 123.0(11)
C18 C19 C20 118.1(11)
C18 C19 H19 121.0
C20 C19 H19 121.0
C21 C20 C19 119.5(11)
C21 C20 H20 120.2
C19 C20 H20 120.2
C20 C21 C22 116.9(12)
C20 C21 H21 121.5
C22 C21 H21 121.5
N2 C22 C21 124.0(13)
N2 C22 H22 118.0
C21 C22 H22 118.0
C22 N2 C18 117.2(12)
N2A C18A C19A 122.6(13)
N2A C18A C17 118.1(17)
C19A C18A C17 119.2(16)
C18A C19A C20A 116.4(14)
C18A C19A H19A 121.8
C20A C19A H19A 121.8
C21A C20A C19A 122.1(16)
C21A C20A H20A 119.0
C19A C20A H20A 119.0
C20A C21A C22A 116.5(16)
C20A C21A H21A 121.7
C22A C21A H21A 121.7
N2A C22A C21A 122.8(16)
N2A C22A H22A 118.6
C21A C22A H22A 118.6
C22A N2A C18A 119.5(15)
P1 Au1 Cl1 177.20(7)
P2 Au2 Cl2 177.44(7)
C2 C1 C6 118.5(7)
C2 C1 P1 119.4(6)
C6 C1 P1 122.1(6)
C1 C2 C3 121.2(8)
C1 C2 H2 119.4
C3 C2 H2 119.4
C4 C3 C2 118.9(9)
C4 C3 H3 120.5
C2 C3 H3 120.5
C5 C4 C3 120.9(9)
C5 C4 H4 119.6
C3 C4 H4 119.6
C6 C5 C4 119.9(9)
C6 C5 H5 120.1
C4 C5 H5 120.1
C5 C6 C1 120.5(9)
C5 C6 H6 119.8
C1 C6 H6 119.8
C8 C7 C12 118.6(7)
C8 C7 P1 118.1(5)
C12 C7 P1 123.2(5)
C7 C8 C9 120.1(6)
C7 C8 H8 119.9
C9 C8 H8 119.9
C10 C9 C8 119.7(7)
C10 C9 H9 120.1
C8 C9 H9 120.1
C9 C10 C11 120.3(7)
C9 C10 H10 119.8
C11 C10 H10 119.8
C12 C11 C10 119.6(7)
C12 C11 H11 120.2
C10 C11 H11 120.2
C11 C12 C7 121.5(7)
C11 C12 H12 119.3
C7 C12 H12 119.3
C14 C13 C17 110.7(5)
C14 C13 P1 106.9(5)
C17 C13 P1 108.4(4)
C14 C13 H13 110.3
C17 C13 H13 110.3
P1 C13 H13 110.3
O1 C14 N1 120.2(7)
O1 C14 C13 119.0(6)
N1 C14 C13 120.6(6)
N1 C15 H15A 109.5
N1 C15 H15B 109.5
H15A C15 H15B 109.5
N1 C15 H15C 109.5
H15A C15 H15C 109.5
H15B C15 H15C 109.5
N1 C16 H16A 109.5
N1 C16 H16B 109.5
H16A C16 H16B 109.5
N1 C16 H16C 109.5
H16A C16 H16C 109.5
H16B C16 H16C 109.5
C18 C17 C18A 3.5(10)
C18 C17 C13 115.4(7)
C18A C17 C13 118.8(9)
C18 C17 H17A 108.4
C18A C17 H17A 105.8
C13 C17 H17A 108.4
C18 C17 H17B 108.4
C18A C17 H17B 107.5
C13 C17 H17B 108.4
H17A C17 H17B 107.5
C24 C23 C28 120.0
C24 C23 P2 123.3(3)
C28 C23 P2 116.7(3)
C25 C24 C23 120.0
C25 C24 H24 120.0
C23 C24 H24 120.0
C26 C25 C24 120.0
C26 C25 H25 120.0
C24 C25 H25 120.0
C25 C26 C27 120.0
C25 C26 H26 120.0
C27 C26 H26 120.0
C26 C27 C28 120.0
C26 C27 H27 120.0
C28 C27 H27 120.0
C27 C28 C23 120.0
C27 C28 H28 120.0
C23 C28 H28 120.0
C24A C23A C28A 120.0
C24A C23A P2 120.1(3)
C28A C23A P2 119.9(3)
C25A C24A C23A 120.0
C25A C24A H24A 120.0
C23A C24A H24A 120.0
C26A C25A C24A 120.0
C26A C25A H25A 120.0
C24A C25A H25A 120.0
C25A C26A C27A 120.0
C25A C26A H26A 120.0
C27A C26A H26A 120.0
C28A C27A C26A 120.0
C28A C27A H27A 120.0
C26A C27A H27A 120.0
C27A C28A C23A 120.0
C27A C28A H28A 120.0
C23A C28A H28A 120.0
C30 C29 C34 118.8(6)
C30 C29 P2 124.9(6)
C34 C29 P2 116.0(5)
C31 C30 C29 121.4(8)
C31 C30 H30 119.3
C29 C30 H30 119.3
C30 C31 C32 119.6(8)
C30 C31 H31 120.2
C32 C31 H31 120.2
C33 C32 C31 120.0(7)
C33 C32 H32 120.0
C31 C32 H32 120.0
C32 C33 C34 119.8(7)
C32 C33 H33 120.1
C34 C33 H33 120.1
C33 C34 C29 120.4(7)
C33 C34 H34 119.8
C29 C34 H34 119.8
C39 C35 C36 112.1(5)
C39 C35 P2 108.6(4)
C36 C35 P2 104.9(4)
C39 C35 H35 110.4
C36 C35 H35 110.4
P2 C35 H35 110.4
O2 C36 N3 122.6(6)
O2 C36 C35 118.4(6)
N3 C36 C35 118.7(6)
N3 C37 H37A 109.5
N3 C37 H37B 109.5
H37A C37 H37B 109.5
N3 C37 H37C 109.5
H37A C37 H37C 109.5
H37B C37 H37C 109.5
N3 C38 H38A 109.5
N3 C38 H38B 109.5
H38A C38 H38B 109.5
N3 C38 H38C 109.5
H38A C38 H38C 109.5
H38B C38 H38C 109.5
C40 C39 C35 113.0(5)
C40 C39 H39A 109.0
C35 C39 H39A 109.0
C40 C39 H39B 109.0
C35 C39 H39B 109.0
H39A C39 H39B 107.8
N4 C40 C41 123.6(6)
N4 C40 C39 116.8(6)
C41 C40 C39 119.5(6)
C42 C41 C40 119.4(7)
C42 C41 H41 120.3
C40 C41 H41 120.3
C41 C42 C43 118.5(7)
C41 C42 H42 120.8
C43 C42 H42 120.8
C42 C43 C44 117.6(7)
C42 C43 H43 121.2
C44 C43 H43 121.2
N4 C44 C43 124.1(7)
N4 C44 H44 117.9
C43 C44 H44 117.9
C14 N1 C15 117.8(6)
C14 N1 C16 126.8(6)
C15 N1 C16 115.3(6)
C36 N3 C38 126.2(6)
C36 N3 C37 117.6(6)
C38 N3 C37 116.0(6)
C44 N4 C40 116.7(6)
C7 P1 C1 107.8(3)
C7 P1 C13 103.9(3)
C1 P1 C13 105.3(3)
C7 P1 Au1 112.3(2)
C1 P1 Au1 113.8(2)
C13 P1 Au1 113.0(2)
C23A P2 C23 4.4
C23A P2 C29 103.9(3)
C23 P2 C29 108.2(4)
C23A P2 C35 106.7(3)
C23 P2 C35 106.3(3)
C29 P2 C35 104.7(3)
C23A P2 Au2 114.7(2)
C23 P2 Au2 111.2(2)
C29 P2 Au2 113.5(2)
C35 P2 Au2 112.5(2)

loop_
_geom_bond_atom_site_label_1
_geom_bond_atom_site_label_2
_geom_bond_distance
C18 N2 1.330(12)
C18 C19 1.368(13)
C18 C17 1.501(11)
C19 C20 1.388(14)
C19 H19 0.9500
C20 C21 1.365(13)
C20 H20 0.9500
C21 C22 1.401(14)
C21 H21 0.9500
C22 N2 1.311(13)
C22 H22 0.9500
C18A N2A 1.330(14)
C18A C19A 1.382(15)
C18A C17 1.510(14)
C19A C20A 1.385(16)
C19A H19A 0.9500
C20A C21A 1.362(16)
C20A H20A 0.9500
C21A C22A 1.396(16)
C21A H21A 0.9500
C22A N2A 1.310(15)
C22A H22A 0.9500
Au1 P1 2.2340(16)
Au1 Cl1 2.2878(15)
Au2 P2 2.2375(18)
Au2 Cl2 2.2877(17)
C1 C2 1.357(10)
C1 C6 1.436(11)
C1 P1 1.816(7)
C2 C3 1.395(12)
C2 H2 0.9500
C3 C4 1.385(15)
C3 H3 0.9500
C4 C5 1.384(15)
C4 H4 0.9500
C5 C6 1.351(12)
C5 H5 0.9500
C6 H6 0.9500
C7 C8 1.396(9)
C7 C12 1.401(9)
C7 P1 1.808(7)
C8 C9 1.410(11)
C8 H8 0.9500
C9 C10 1.374(11)
C9 H9 0.9500
C10 C11 1.405(11)
C10 H10 0.9500
C11 C12 1.366(10)
C11 H11 0.9500
C12 H12 0.9500
C13 C14 1.516(10)
C13 C17 1.524(9)
C13 P1 1.858(7)
C13 H13 1.0000
C14 O1 1.234(8)
C14 N1 1.357(9)
C15 N1 1.461(10)
C15 H15A 0.9800
C15 H15B 0.9800
C15 H15C 0.9800
C16 N1 1.467(9)
C16 H16A 0.9800
C16 H16B 0.9800
C16 H16C 0.9800
C17 H17A 0.9900
C17 H17B 0.9900
C23 C24 1.3900
C23 C28 1.3900
C23 P2 1.814(4)
C24 C25 1.3900
C24 H24 0.9500
C25 C26 1.3900
C25 H25 0.9500
C26 C27 1.3900
C26 H26 0.9500
C27 C28 1.3900
C27 H27 0.9500
C28 H28 0.9500
C23A C24A 1.3900
C23A C28A 1.3901
C23A P2 1.808(4)
C24A C25A 1.3900
C24A H24A 0.9500
C25A C26A 1.3899
C25A H25A 0.9500
C26A C27A 1.3900
C26A H26A 0.9500
C27A C28A 1.3900
C27A H27A 0.9500
C28A H28A 0.9500
C29 C30 1.375(10)
C29 C34 1.425(9)
C29 P2 1.818(7)
C30 C31 1.369(11)
C30 H30 0.9500
C31 C32 1.426(12)
C31 H31 0.9500
C32 C33 1.373(11)
C32 H32 0.9500
C33 C34 1.386(9)
C33 H33 0.9500
C34 H34 0.9500
C35 C39 1.532(9)
C35 C36 1.535(8)
C35 P2 1.869(7)
C35 H35 1.0000
C36 O2 1.234(8)
C36 N3 1.343(9)
C37 N3 1.461(9)
C37 H37A 0.9800
C37 H37B 0.9800
C37 H37C 0.9800
C38 N3 1.460(10)
C38 H38A 0.9800
C38 H38B 0.9800
C38 H38C 0.9800
C39 C40 1.508(9)
C39 H39A 0.9900
C39 H39B 0.9900
C40 N4 1.334(8)
C40 C41 1.378(9)
C41 C42 1.356(10)
C41 H41 0.9500
C42 C43 1.395(10)
C42 H42 0.9500
C43 C44 1.395(11)
C43 H43 0.9500
C44 N4 1.315(9)
C44 H44 0.9500
